data_4025106
loop_
_publ_author_name
'Shin'ichi Nakatsuji'
'Mitsunori Nobusawa'
'Hideto Suzuki'
'Hiroki Akutsu'
'Jun-ichi Yamada'

_publ_contact_author_email nakatuji@sci.u-hyogo.ac.jp
_publ_contact_author_fax +81-791-58-0164
_publ_contact_author_name 'Shin'ichi Nakatsuji'
_publ_contact_author_phone +81-791-58-0163
_publ_section_title
;
Spin-Carrying Benzoquinone Derivatives
;
_journal_name_full 'Journal of Organic Chemistry'
_journal_page_first 9345
_journal_page_last 9350
_journal_paper_doi 10.1021/jo902007m
_journal_volume 74
_journal_year 2009
_chemical_formula_moiety 'C24 H34 Br2 N2 O6 '
_chemical_formula_sum 'C24 H34 Br2 N2 O6'
_chemical_formula_weight 606.35
_space_group_IT_number 14
_symmetry_cell_setting monoclinic
_symmetry_Int_Tables_number 14
_symmetry_space_group_name_Hall '-P 2yab'
_symmetry_space_group_name_H-M 'P 1 21/a 1'
_audit_creation_date 2008-05-03
_audit_creation_method 'by CrystalStructure 3.8'
_cell_angle_alpha 90.0000
_cell_angle_beta 98.42(4)
_cell_angle_gamma 90.0000
_cell_formula_units_Z 4
_cell_length_a 7.979(5)
_cell_length_b 24.521(6)
_cell_length_c 13.898(5)
_cell_measurement_reflns_used 25
_cell_measurement_temperature 295.1
_cell_measurement_theta_max 14.9
_cell_measurement_theta_min 14.4
_cell_volume 2690(2)
_computing_cell_refinement 'MSC/AFC Diffractometer Control'
_computing_data_collection 'MSC/AFC Diffractometer Control'
_computing_data_reduction CrystalStructure
_computing_publication_material 'CrystalStructure 3.8'
_computing_structure_refinement CRYSTALS
_diffrn_measured_fraction_theta_full 0.990
_diffrn_measured_fraction_theta_max 0.990
_diffrn_measurement_device_type 'Rigaku AFC5R'
_diffrn_measurement_method \w-2\q
_diffrn_radiation_type 'Mo K\a'
_diffrn_radiation_wavelength 0.71069
_diffrn_reflns_av_R_equivalents 0.131
_diffrn_reflns_limit_h_max 10
_diffrn_reflns_limit_h_min -10
_diffrn_reflns_limit_k_max 31
_diffrn_reflns_limit_k_min 0
_diffrn_reflns_limit_l_max 0
_diffrn_reflns_limit_l_min -18
_diffrn_reflns_number 6580
_diffrn_reflns_theta_full 27.54
_diffrn_reflns_theta_max 27.54
_diffrn_standards_decay_% 0.00
_diffrn_standards_interval_count 0
_diffrn_standards_number 3
_exptl_absorpt_coefficient_mu 3.062
_exptl_absorpt_correction_T_max 0.858
_exptl_absorpt_correction_T_min 0.515
_exptl_absorpt_correction_type psi-scan
_exptl_absorpt_process_details
;
theta-dependent psi-scan (North, Phillips & Mathews, 1968)'
;
_exptl_crystal_colour orange
_exptl_crystal_density_diffrn 1.497
_exptl_crystal_density_method 'not measured'
_exptl_crystal_description plate
_exptl_crystal_F_000 1240.00
_exptl_crystal_size_max 0.50
_exptl_crystal_size_mid 0.38
_exptl_crystal_size_min 0.05
_refine_diff_density_max 0.67
_refine_diff_density_min -0.65
_refine_ls_extinction_method none
_refine_ls_goodness_of_fit_ref 1.169
_refine_ls_hydrogen_treatment refall
_refine_ls_number_parameters 341
_refine_ls_number_reflns 2111
_refine_ls_R_factor_gt 0.0579
_refine_ls_shift/su_max 0.0000
_refine_ls_structure_factor_coef F
_refine_ls_weighting_details
;
    Chebychev polynomial with 5 parameters (Carruthers & Watkin, 1979)
    4.4571    -3.1768    3.0576    -0.9040    -0.3024
;
_refine_ls_weighting_scheme calc
_refine_ls_wR_factor_ref 0.0654
_reflns_number_gt 2111
_reflns_number_total 6153
_reflns_threshold_expression F^2^>2.0\s(F^2^)
_cod_data_source_file jo902007m_si_006.cif
_cod_data_source_block '_A071126a'
_cod_original_formula_sum 'C24 H34 Br2 N2 O6 '
_cod_database_code 4025106

loop_
_symmetry_equiv_pos_site_id
_symmetry_equiv_pos_as_xyz
1 +X,+Y,+Z
2 1/2-X,1/2+Y,-Z
3 -X,-Y,-Z
4 1/2+X,1/2-Y,+Z

loop_
_atom_site_label
_atom_site_type_symbol
_atom_site_fract_x
_atom_site_fract_y
_atom_site_fract_z
_atom_site_U_iso_or_equiv
_atom_site_adp_type
_atom_site_occupancy
_atom_site_symmetry_multiplicity
_atom_site_calc_flag
_atom_site_refinement_flags
_atom_site_disorder_assembly
_atom_site_disorder_group
Br(1) Br 0.76212(14) 0.31838(4) 0.20867(8) 0.0553(2) Uani 1.00 1 d . . .
Br(2) Br 1.00226(16) 0.23626(5) -0.12983(8) 0.0682(3) Uani 1.00 1 d . . .
O(1) O 0.5104(11) -0.0004(3) -0.2832(6) 0.086(2) Uani 1.00 1 d . . .
O(2) O 0.8605(11) 0.1154(3) 0.6134(5) 0.092(3) Uani 1.00 1 d . . .
O(3) O 0.7163(7) 0.1972(2) 0.2464(4) 0.0482(18) Uani 1.00 1 d . . .
O(4) O 0.8086(9) 0.1128(2) 0.1342(4) 0.061(2) Uani 1.00 1 d . . .
O(5) O 0.9413(7) 0.1280(2) -0.0379(4) 0.0504(19) Uani 1.00 1 d . . .
O(7) O 0.9198(10) 0.3154(2) 0.0244(5) 0.073(2) Uani 1.00 1 d . . .
N(1) N 0.6125(10) 0.0309(3) -0.2277(5) 0.051(2) Uani 1.00 1 d . . .
N(2) N 0.8298(10) 0.1341(3) 0.5272(5) 0.057(2) Uani 1.00 1 d . . .
C(1) C 0.7924(11) 0.2077(3) 0.1689(6) 0.042(2) Uani 1.00 1 d . . .
C(11) C 0.7235(11) 0.0983(4) 0.4548(6) 0.046(2) Uani 1.00 1 d . . .
C(13) C 0.9221(11) 0.2211(3) -0.0131(5) 0.042(2) Uani 1.00 1 d . . .
C(14) C 0.5316(12) 0.0778(4) -0.1824(6) 0.052(2) Uani 1.00 1 d . . .
C(15) C 0.8791(13) 0.2026(3) 0.4052(6) 0.054(3) Uani 1.00 1 d . . .
C(16) C 0.8130(11) 0.0894(3) -0.0771(6) 0.046(2) Uani 1.00 1 d . . .
C(17) C 0.8953(11) 0.1702(3) 0.0135(6) 0.042(2) Uani 1.00 1 d . . .
C(18) C 0.8136(10) 0.2578(3) 0.1369(6) 0.039(2) Uani 1.00 1 d . . .
C(19) C 0.8021(12) 0.1646(3) 0.3271(5) 0.042(2) Uani 1.00 1 d . . .
C(20) C 0.6655(11) 0.1166(3) -0.1379(7) 0.047(2) Uani 1.00 1 d . . .
C(21) C 0.7794(12) 0.0064(3) -0.1873(6) 0.049(2) Uani 1.00 1 d . . .
C(22) C 0.8959(12) 0.0515(3) -0.1418(7) 0.051(2) Uani 1.00 1 d . . .
C(23) C 0.9580(13) 0.1745(4) 0.4981(7) 0.057(3) Uani 1.00 1 d . . .
C(24) C 0.8313(11) 0.1587(3) 0.1064(6) 0.043(2) Uani 1.00 1 d . . .
C(25) C 0.6645(12) 0.1318(3) 0.3620(6) 0.047(2) Uani 1.00 1 d . . .
C(26) C 1.1252(13) 0.1469(5) 0.4896(9) 0.075(4) Uani 1.00 1 d . . .
C(27) C 0.8241(14) 0.0479(4) 0.4340(8) 0.068(3) Uani 1.00 1 d . . .
C(28) C 0.5681(14) 0.0810(5) 0.4994(8) 0.073(3) Uani 1.00 1 d . . .
C(29) C 0.8866(12) 0.2689(3) 0.0478(6) 0.049(2) Uani 1.00 1 d . . .
C(30) C 0.7572(16) -0.0364(3) -0.1114(7) 0.070(3) Uani 1.00 1 d . . .
C(31) C 0.4237(14) 0.0558(5) -0.1093(9) 0.079(4) Uani 1.00 1 d . . .
C(32) C 0.4144(14) 0.1067(4) -0.2639(7) 0.070(3) Uani 1.00 1 d . . .
C(33) C 0.8531(15) -0.0201(4) -0.2714(7) 0.072(3) Uani 1.00 1 d . . .
C(34) C 0.9905(17) 0.2159(5) 0.5805(8) 0.092(4) Uani 1.00 1 d . . .
H(1) H 0.7635 -0.0206 -0.0488 0.085 Uiso 1.00 1 c R . .
H(2) H 0.8438 -0.0636 -0.1111 0.085 Uiso 1.00 1 c R . .
H(3) H 0.6486 -0.0531 -0.1292 0.085 Uiso 1.00 1 c R . .
H(4) H 0.3115 0.0490 -0.1416 0.096 Uiso 1.00 1 c R . .
H(5) H 0.4189 0.0811 -0.0578 0.096 Uiso 1.00 1 c R . .
H(6) H 0.4732 0.0220 -0.0843 0.096 Uiso 1.00 1 c R . .
H(7) H 0.4777 0.1351 -0.2893 0.082 Uiso 1.00 1 c R . .
H(8) H 0.3211 0.1226 -0.2381 0.082 Uiso 1.00 1 c R . .
H(9) H 0.3726 0.0814 -0.3139 0.082 Uiso 1.00 1 c R . .
H(10) H 0.8173 -0.0576 -0.2804 0.086 Uiso 1.00 1 c R . .
H(11) H 0.9740 -0.0187 -0.2570 0.086 Uiso 1.00 1 c R . .
H(12) H 0.8165 0.0003 -0.3288 0.086 Uiso 1.00 1 c R . .
H(13) H 1.1980 0.1470 0.5500 0.090 Uiso 1.00 1 c R . .
H(14) H 1.1792 0.1659 0.4430 0.090 Uiso 1.00 1 c R . .
H(15) H 1.1025 0.1098 0.4692 0.090 Uiso 1.00 1 c R . .
H(16) H 0.8815 0.0551 0.3803 0.082 Uiso 1.00 1 c R . .
H(17) H 0.7496 0.0171 0.4198 0.082 Uiso 1.00 1 c R . .
H(18) H 0.9054 0.0397 0.4891 0.082 Uiso 1.00 1 c R . .
H(19) H 0.5924 0.0477 0.5350 0.089 Uiso 1.00 1 c R . .
H(20) H 0.4757 0.0749 0.4490 0.089 Uiso 1.00 1 c R . .
H(21) H 0.5383 0.1092 0.5412 0.089 Uiso 1.00 1 c R . .
H(22) H 0.9120 0.2456 0.5673 0.106 Uiso 1.00 1 c R . .
H(23) H 1.1036 0.2295 0.5828 0.106 Uiso 1.00 1 c R . .
H(24) H 0.9781 0.1996 0.6409 0.106 Uiso 1.00 1 c R . .
H(25) H 0.9669 0.2227 0.3811 0.064 Uiso 1.00 1 c R . .
H(26) H 0.7925 0.2275 0.4182 0.064 Uiso 1.00 1 c R . .
H(27) H 0.7083 0.1376 -0.1866 0.056 Uiso 1.00 1 c R . .
H(28) H 0.6139 0.1409 -0.0972 0.056 Uiso 1.00 1 c R . .
H(29) H 0.9340 0.0735 -0.1908 0.062 Uiso 1.00 1 c R . .
H(30) H 0.9912 0.0346 -0.1037 0.062 Uiso 1.00 1 c R . .
H(31) H 0.6197 0.1066 0.3126 0.057 Uiso 1.00 1 c R . .
H(32) H 0.5777 0.1570 0.3737 0.057 Uiso 1.00 1 c R . .
H(33) H 0.7739 0.0685 -0.0272 0.055 Uiso 1.00 1 c R . .
H(34) H 0.8862 0.1409 0.3072 0.051 Uiso 1.00 1 c R . .

loop_
_atom_site_aniso_label
_atom_site_aniso_U_11
_atom_site_aniso_U_22
_atom_site_aniso_U_33
_atom_site_aniso_U_12
_atom_site_aniso_U_13
_atom_site_aniso_U_23
Br(1) 0.0596(6) 0.0411(5) 0.0611(6) 0.0011(5) -0.0050(4) -0.0111(5)
Br(2) 0.0814(8) 0.0712(7) 0.0538(6) -0.0210(6) 0.0163(5) 0.0059(5)
O(1) 0.098(6) 0.069(5) 0.085(5) -0.002(4) -0.010(4) -0.036(4)
O(2) 0.117(7) 0.118(7) 0.034(4) -0.010(5) -0.011(4) 0.016(4)
O(3) 0.053(4) 0.048(3) 0.042(3) 0.007(3) 0.001(3) 0.014(2)
O(4) 0.095(5) 0.035(3) 0.051(4) -0.006(3) 0.005(3) 0.007(3)
O(5) 0.046(3) 0.042(3) 0.063(4) -0.002(3) 0.010(3) -0.006(3)
O(7) 0.093(5) 0.055(4) 0.069(4) -0.021(4) 0.010(4) 0.013(3)
N(1) 0.062(5) 0.047(4) 0.041(4) -0.001(4) 0.001(4) -0.010(3)
N(2) 0.059(5) 0.074(5) 0.034(4) 0.010(4) -0.001(4) 0.001(4)
C(1) 0.042(5) 0.046(5) 0.035(4) 0.001(4) -0.003(4) 0.003(4)
C(11) 0.037(5) 0.060(6) 0.040(5) 0.006(4) 0.005(4) 0.003(4)
C(13) 0.044(5) 0.056(6) 0.025(4) -0.010(4) -0.001(3) 0.002(4)
C(14) 0.051(6) 0.060(6) 0.043(5) 0.014(5) 0.002(4) -0.009(4)
C(15) 0.062(7) 0.049(5) 0.050(5) -0.000(4) 0.004(5) 0.002(4)
C(16) 0.052(6) 0.041(5) 0.045(5) 0.004(4) 0.003(4) 0.002(4)
C(17) 0.044(5) 0.042(6) 0.038(5) -0.004(4) -0.001(4) -0.004(4)
C(18) 0.041(5) 0.034(4) 0.038(4) -0.010(4) -0.010(4) 0.005(3)
C(19) 0.059(6) 0.044(5) 0.023(4) 0.012(4) 0.010(4) 0.003(3)
C(20) 0.045(5) 0.036(5) 0.058(6) 0.007(4) 0.001(4) -0.010(4)
C(21) 0.064(7) 0.041(5) 0.041(5) 0.017(4) 0.003(4) -0.003(4)
C(22) 0.058(6) 0.048(5) 0.050(5) 0.012(4) 0.020(5) -0.004(4)
C(23) 0.053(6) 0.069(6) 0.047(5) -0.002(5) 0.003(4) 0.000(5)
C(24) 0.049(6) 0.039(5) 0.041(5) -0.011(4) -0.000(4) 0.006(4)
C(25) 0.054(6) 0.050(5) 0.038(5) -0.003(4) 0.011(4) 0.013(4)
C(26) 0.045(6) 0.102(9) 0.077(7) 0.005(6) -0.001(5) 0.009(6)
C(27) 0.072(8) 0.054(6) 0.079(8) 0.015(5) 0.012(6) 0.007(5)
C(28) 0.066(7) 0.098(9) 0.058(6) 0.003(6) 0.013(5) 0.019(6)
C(29) 0.056(6) 0.047(6) 0.037(5) -0.019(5) -0.020(4) 0.015(4)
C(30) 0.101(9) 0.042(6) 0.068(7) 0.007(6) 0.015(6) -0.003(5)
C(31) 0.060(7) 0.094(9) 0.087(8) -0.007(6) 0.026(7) -0.015(7)
C(32) 0.078(8) 0.071(7) 0.055(6) 0.019(6) -0.014(6) -0.009(5)
C(33) 0.088(8) 0.072(7) 0.056(6) 0.026(6) 0.011(6) -0.012(5)
C(34) 0.095(10) 0.106(10) 0.064(7) -0.002(8) -0.029(7) -0.025(7)

loop_
_atom_type_symbol
_atom_type_description
_atom_type_scat_dispersion_real
_atom_type_scat_dispersion_imag
_atom_type_scat_source
C C 0.003 0.002
;
International Tables for Crystallography
(1992, Vol. C, Tables 4.2.6.8 and 6.1.1.4)
;
H H 0.000 0.000
;
International Tables for Crystallography
(1992, Vol. C, Table 6.1.1.4)
;
N N 0.006 0.003
;
International Tables for Crystallography
(1992, Vol. C, Tables 4.2.6.8 and 6.1.1.4)
;
O O 0.011 0.006
;
International Tables for Crystallography
(1992, Vol. C, Tables 4.2.6.8 and 6.1.1.4)
;
Br Br -0.290 2.459
;
International Tables for Crystallography
(1992, Vol. C, Tables 4.2.6.8 and 6.1.1.4)
;

loop_
_geom_angle_atom_site_label_1
_geom_angle_atom_site_label_2
_geom_angle_atom_site_label_3
_geom_angle
_geom_angle_publ_flag
_geom_angle_site_symmetry_1
_geom_angle_site_symmetry_2
_geom_angle_site_symmetry_3
C(1) O(3) C(19) 120.4(7) yes . . .
C(16) O(5) C(17) 118.3(7) yes . . .
O(1) N(1) C(14) 115.8(7) yes . . .
O(1) N(1) C(21) 115.8(7) yes . . .
C(14) N(1) C(21) 124.4(6) yes . . .
O(2) N(2) C(11) 115.6(8) yes . . .
O(2) N(2) C(23) 116.1(7) yes . . .
C(11) N(2) C(23) 122.6(7) yes . . .
O(3) C(1) C(18) 123.0(8) yes . . .
O(3) C(1) C(24) 117.2(7) yes . . .
C(18) C(1) C(24) 119.2(8) yes . . .
N(2) C(11) C(25) 108.8(7) yes . . .
N(2) C(11) C(27) 109.9(7) yes . . .
N(2) C(11) C(28) 107.7(7) yes . . .
C(25) C(11) C(27) 112.2(8) yes . . .
C(25) C(11) C(28) 108.7(7) yes . . .
C(27) C(11) C(28) 109.4(8) yes . . .
Br(2) C(13) C(17) 121.2(7) yes . . .
Br(2) C(13) C(29) 116.9(6) yes . . .
C(17) C(13) C(29) 121.9(8) yes . . .
N(1) C(14) C(20) 109.6(7) yes . . .
N(1) C(14) C(31) 109.1(8) yes . . .
N(1) C(14) C(32) 107.3(7) yes . . .
C(20) C(14) C(31) 112.9(8) yes . . .
C(20) C(14) C(32) 109.5(8) yes . . .
C(31) C(14) C(32) 108.2(8) yes . . .
C(19) C(15) C(23) 114.3(7) yes . . .
O(5) C(16) C(20) 112.1(7) yes . . .
O(5) C(16) C(22) 106.3(7) yes . . .
C(20) C(16) C(22) 108.2(7) yes . . .
O(5) C(17) C(13) 120.6(8) yes . . .
O(5) C(17) C(24) 118.4(7) yes . . .
C(13) C(17) C(24) 120.7(8) yes . . .
Br(1) C(18) C(1) 120.6(7) yes . . .
Br(1) C(18) C(29) 116.6(6) yes . . .
C(1) C(18) C(29) 122.7(8) yes . . .
O(3) C(19) C(15) 108.3(6) yes . . .
O(3) C(19) C(25) 105.0(7) yes . . .
C(15) C(19) C(25) 110.0(7) yes . . .
C(14) C(20) C(16) 113.8(7) yes . . .
N(1) C(21) C(22) 108.7(7) yes . . .
N(1) C(21) C(30) 110.6(8) yes . . .
N(1) C(21) C(33) 107.8(7) yes . . .
C(22) C(21) C(30) 109.9(7) yes . . .
C(22) C(21) C(33) 110.3(8) yes . . .
C(30) C(21) C(33) 109.6(8) yes . . .
C(16) C(22) C(21) 113.6(8) yes . . .
N(2) C(23) C(15) 108.1(7) yes . . .
N(2) C(23) C(26) 111.4(8) yes . . .
N(2) C(23) C(34) 106.4(8) yes . . .
C(15) C(23) C(26) 113.4(9) yes . . .
C(15) C(23) C(34) 109.9(8) yes . . .
C(26) C(23) C(34) 107.5(9) yes . . .
O(4) C(24) C(1) 119.5(8) yes . . .
O(4) C(24) C(17) 122.7(8) yes . . .
C(1) C(24) C(17) 117.8(7) yes . . .
C(11) C(25) C(19) 114.1(7) yes . . .
O(7) C(29) C(13) 120.9(8) yes . . .
O(7) C(29) C(18) 121.6(8) yes . . .
C(13) C(29) C(18) 117.5(7) yes . . .
C(19) C(15) H(25) 108.2 no . . .
C(19) C(15) H(26) 107.6 no . . .
C(23) C(15) H(25) 107.3 no . . .
C(23) C(15) H(26) 110.4 no . . .
H(25) C(15) H(26) 108.8 no . . .
O(5) C(16) H(33) 111.8 no . . .
C(20) C(16) H(33) 109.7 no . . .
C(22) C(16) H(33) 108.7 no . . .
O(3) C(19) H(34) 112.3 no . . .
C(15) C(19) H(34) 110.9 no . . .
C(25) C(19) H(34) 110.2 no . . .
C(14) C(20) H(27) 111.1 no . . .
C(14) C(20) H(28) 107.3 no . . .
C(16) C(20) H(27) 107.9 no . . .
C(16) C(20) H(28) 108.2 no . . .
H(27) C(20) H(28) 108.4 no . . .
C(16) C(22) H(29) 106.9 no . . .
C(16) C(22) H(30) 108.6 no . . .
C(21) C(22) H(29) 110.7 no . . .
C(21) C(22) H(30) 107.6 no . . .
H(29) C(22) H(30) 109.3 no . . .
C(11) C(25) H(31) 106.9 no . . .
C(11) C(25) H(32) 109.9 no . . .
C(19) C(25) H(31) 109.3 no . . .
C(19) C(25) H(32) 106.9 no . . .
H(31) C(25) H(32) 109.6 no . . .
C(23) C(26) H(13) 111.2 no . . .
C(23) C(26) H(14) 109.1 no . . .
C(23) C(26) H(15) 108.4 no . . .
H(13) C(26) H(14) 108.8 no . . .
H(13) C(26) H(15) 109.1 no . . .
H(14) C(26) H(15) 110.3 no . . .
C(11) C(27) H(16) 109.1 no . . .
C(11) C(27) H(17) 110.4 no . . .
C(11) C(27) H(18) 109.5 no . . .
H(16) C(27) H(17) 109.9 no . . .
H(16) C(27) H(18) 108.8 no . . .
H(17) C(27) H(18) 109.2 no . . .
C(11) C(28) H(19) 109.4 no . . .
C(11) C(28) H(20) 109.4 no . . .
C(11) C(28) H(21) 109.5 no . . .
H(19) C(28) H(20) 108.8 no . . .
H(19) C(28) H(21) 110.7 no . . .
H(20) C(28) H(21) 109.0 no . . .
C(21) C(30) H(1) 111.2 no . . .
C(21) C(30) H(2) 109.1 no . . .
C(21) C(30) H(3) 108.1 no . . .
H(1) C(30) H(2) 109.8 no . . .
H(1) C(30) H(3) 109.6 no . . .
H(2) C(30) H(3) 109.0 no . . .
C(14) C(31) H(4) 109.3 no . . .
C(14) C(31) H(5) 111.0 no . . .
C(14) C(31) H(6) 107.7 no . . .
H(4) C(31) H(5) 109.3 no . . .
H(4) C(31) H(6) 109.0 no . . .
H(5) C(31) H(6) 110.5 no . . .
C(14) C(32) H(7) 108.1 no . . .
C(14) C(32) H(8) 109.7 no . . .
C(14) C(32) H(9) 110.5 no . . .
H(7) C(32) H(8) 108.8 no . . .
H(7) C(32) H(9) 110.5 no . . .
H(8) C(32) H(9) 109.3 no . . .
C(21) C(33) H(10) 111.4 no . . .
C(21) C(33) H(11) 108.3 no . . .
C(21) C(33) H(12) 108.2 no . . .
H(10) C(33) H(11) 109.3 no . . .
H(10) C(33) H(12) 110.1 no . . .
H(11) C(33) H(12) 109.5 no . . .
C(23) C(34) H(22) 109.1 no . . .
C(23) C(34) H(23) 108.3 no . . .
C(23) C(34) H(24) 110.9 no . . .
H(22) C(34) H(23) 109.1 no . . .
H(22) C(34) H(24) 109.8 no . . .
H(23) C(34) H(24) 109.7 no . . .

loop_
_geom_bond_atom_site_label_1
_geom_bond_atom_site_label_2
_geom_bond_distance
_geom_bond_publ_flag
_geom_bond_site_symmetry_1
_geom_bond_site_symmetry_2
Br(1) C(18) 1.869(8) yes . .
Br(2) C(13) 1.867(8) yes . .
O(1) N(1) 1.290(10) yes . .
O(2) N(2) 1.273(10) yes . .
O(3) C(1) 1.338(11) yes . .
O(3) C(19) 1.462(9) yes . .
O(4) C(24) 1.212(11) yes . .
O(5) C(16) 1.441(10) yes . .
O(5) C(17) 1.338(11) yes . .
O(7) C(29) 1.226(11) yes . .
N(1) C(14) 1.501(12) yes . .
N(1) C(21) 1.494(12) yes . .
N(2) C(11) 1.500(11) yes . .
N(2) C(23) 1.520(13) yes . .
C(1) C(18) 1.325(12) yes . .
C(1) C(24) 1.540(13) yes . .
C(11) C(25) 1.544(12) yes . .
C(11) C(27) 1.525(14) yes . .
C(11) C(28) 1.526(15) yes . .
C(13) C(17) 1.328(12) yes . .
C(13) C(29) 1.496(12) yes . .
C(14) C(20) 1.495(12) yes . .
C(14) C(31) 1.525(16) yes . .
C(14) C(32) 1.532(13) yes . .
C(15) C(19) 1.492(12) yes . .
C(15) C(23) 1.517(13) yes . .
C(16) C(20) 1.502(12) yes . .
C(16) C(22) 1.511(13) yes . .
C(17) C(24) 1.483(13) yes . .
C(18) C(29) 1.469(13) yes . .
C(19) C(25) 1.498(13) yes . .
C(21) C(22) 1.522(13) yes . .
C(21) C(30) 1.516(14) yes . .
C(21) C(33) 1.528(15) yes . .
C(23) C(26) 1.515(15) yes . .
C(23) C(34) 1.524(16) yes . .
C(15) H(25) 0.956 no . .
C(15) H(26) 0.959 no . .
C(16) H(33) 0.951 no . .
C(19) H(34) 0.958 no . .
C(20) H(27) 0.952 no . .
C(20) H(28) 0.954 no . .
C(22) H(29) 0.952 no . .
C(22) H(30) 0.956 no . .
C(25) H(31) 0.954 no . .
C(25) H(32) 0.959 no . .
C(26) H(13) 0.948 no . .
C(26) H(14) 0.951 no . .
C(26) H(15) 0.964 no . .
C(27) H(16) 0.947 no . .
C(27) H(17) 0.962 no . .
C(27) H(18) 0.950 no . .
C(28) H(19) 0.960 no . .
C(28) H(20) 0.952 no . .
C(28) H(21) 0.956 no . .
C(30) H(1) 0.947 no . .
C(30) H(2) 0.961 no . .
C(30) H(3) 0.958 no . .
C(31) H(4) 0.955 no . .
C(31) H(5) 0.953 no . .
C(31) H(6) 0.962 no . .
C(32) H(7) 0.959 no . .
C(32) H(8) 0.955 no . .
C(32) H(9) 0.954 no . .
C(33) H(10) 0.965 no . .
C(33) H(11) 0.957 no . .
C(33) H(12) 0.951 no . .
C(34) H(22) 0.962 no . .
C(34) H(23) 0.958 no . .
C(34) H(24) 0.948 no . .

loop_
_geom_contact_atom_site_label_1
_geom_contact_atom_site_label_2
_geom_contact_distance
_geom_contact_publ_flag
_geom_contact_site_symmetry_1
_geom_contact_site_symmetry_2
Br(1) O(3) 3.605(6) ? . 4_555
Br(1) C(17) 3.698(8) ? . 4_455
Br(1) C(24) 3.567(8) ? . 4_455
Br(2) C(13) 3.655(8) ? . 4_555
Br(2) C(29) 3.646(8) ? . 4_555
O(1) C(11) 3.693(11) ? . 3_655
O(1) C(25) 3.619(11) ? . 3_655
O(1) C(27) 3.351(13) ? . 3_655
O(1) C(28) 3.575(14) ? . 3_655
O(2) C(33) 3.692(14) ? . 1_556
O(3) Br(1) 3.605(6) ? . 4_455
O(3) O(7) 3.616(9) ? . 4_455
O(3) C(18) 3.525(10) ? . 4_455
O(3) C(29) 3.621(10) ? . 4_455
O(4) O(7) 3.696(10) ? . 4_455
O(5) C(30) 3.700(12) ? . 3_755
O(7) O(3) 3.616(9) ? . 4_555
O(7) O(4) 3.696(10) ? . 4_555
O(7) C(1) 3.382(11) ? . 4_555
O(7) C(20) 3.606(12) ? . 4_555
O(7) C(24) 3.374(11) ? . 4_555
O(7) C(31) 3.666(14) ? . 4_555
C(1) O(7) 3.382(11) ? . 4_455
C(1) C(29) 3.471(12) ? . 4_455
C(11) O(1) 3.693(11) ? . 3_655
C(13) Br(2) 3.655(8) ? . 4_455
C(13) C(18) 3.531(11) ? . 4_555
C(13) C(29) 3.687(13) ? . 4_555
C(17) Br(1) 3.698(8) ? . 4_555
C(18) O(3) 3.525(10) ? . 4_555
C(18) C(13) 3.531(11) ? . 4_455
C(18) C(29) 3.512(12) ? . 4_455
C(20) O(7) 3.606(12) ? . 4_455
C(24) Br(1) 3.567(8) ? . 4_555
C(24) O(7) 3.374(11) ? . 4_455
C(25) O(1) 3.619(11) ? . 3_655
C(27) O(1) 3.351(13) ? . 3_655
C(28) O(1) 3.575(14) ? . 3_655
C(29) Br(2) 3.646(8) ? . 4_455
C(29) O(3) 3.621(10) ? . 4_555
C(29) C(1) 3.471(12) ? . 4_555
C(29) C(13) 3.687(13) ? . 4_455
C(29) C(18) 3.512(12) ? . 4_555
C(30) O(5) 3.700(12) ? . 3_755
C(30) C(31) 3.608(17) ? . 3_655
C(31) O(7) 3.666(14) ? . 4_455
C(31) C(30) 3.608(17) ? . 3_655
C(33) O(2) 3.692(14) ? . 1_554
Br(1) H(2) 3.255 ? . 2_655
Br(1) H(3) 3.449 ? . 2_655
Br(1) H(10) 3.291 ? . 2_655
Br(1) H(14) 3.438 ? . 4_455
Br(1) H(31) 3.523 ? . 4_555
Br(1) H(32) 3.205 ? . 4_555
Br(1) H(34) 3.615 ? . 4_455
Br(2) H(24) 3.289 ? . 1_554
Br(2) H(27) 3.643 ? . 4_555
Br(2) H(28) 3.156 ? . 4_555
O(1) H(16) 3.487 ? . 3_655
O(1) H(17) 2.632 ? . 3_655
O(1) H(19) 2.947 ? . 1_554
O(1) H(19) 3.664 ? . 3_655
O(1) H(20) 2.956 ? . 3_655
O(1) H(21) 3.659 ? . 1_554
O(1) H(31) 2.811 ? . 3_655
O(2) H(7) 3.551 ? . 1_556
O(2) H(12) 2.969 ? . 1_556
O(2) H(27) 3.239 ? . 1_556
O(2) H(29) 2.888 ? . 1_556
O(3) H(25) 3.523 ? . 4_455
O(4) H(2) 3.084 ? . 3_755
O(4) H(10) 3.619 ? . 3_755
O(4) H(11) 3.221 ? . 3_755
O(5) H(1) 3.621 ? . 3_755
O(5) H(2) 2.947 ? . 3_755
O(7) H(3) 3.613 ? . 2_655
O(7) H(5) 2.781 ? . 4_555
O(7) H(28) 2.677 ? . 4_555
N(1) H(19) 3.304 ? . 1_554
C(15) H(14) 3.669 ? . 4_455
C(15) H(26) 3.698 ? . 4_555
C(16) H(2) 3.555 ? . 3_755
C(17) H(2) 3.488 ? . 3_755
C(22) H(1) 3.588 ? . 3_755
C(22) H(4) 3.316 ? . 1_655
C(24) H(2) 3.480 ? . 3_755
C(26) H(9) 3.515 ? . 1_656
C(26) H(20) 3.423 ? . 1_655
C(26) H(21) 3.398 ? . 1_655
C(26) H(22) 3.552 ? . 4_555
C(26) H(26) 3.555 ? . 4_555
C(27) H(11) 3.213 ? . 3_755
C(27) H(12) 3.506 ? . 1_556
C(27) H(12) 3.604 ? . 3_755
C(27) H(18) 3.120 ? . 3_756
C(28) H(7) 3.396 ? . 1_556
C(28) H(9) 3.217 ? . 1_556
C(28) H(12) 3.487 ? . 1_556
C(28) H(13) 3.528 ? . 1_455
C(28) H(19) 3.412 ? . 3_656
C(29) H(28) 3.650 ? . 4_555
C(30) H(4) 3.651 ? . 3_655
C(30) H(5) 3.111 ? . 3_655
C(30) H(6) 3.517 ? . 3_655
C(30) H(30) 3.348 ? . 3_755
C(31) H(1) 2.961 ? . 3_655
C(31) H(3) 3.447 ? . 3_655
C(31) H(6) 3.302 ? . 3_655
C(31) H(30) 3.501 ? . 1_455
C(32) H(13) 3.057 ? . 1_454
C(32) H(19) 3.618 ? . 1_554
C(32) H(21) 3.017 ? . 1_554
C(33) H(15) 3.578 ? . 3_755
C(33) H(16) 2.907 ? . 3_755
C(33) H(19) 3.562 ? . 1_554
C(33) H(20) 3.589 ? . 3_655
C(33) H(34) 3.695 ? . 3_755
C(34) H(22) 3.523 ? . 4_555
C(34) H(23) 3.370 ? . 4_455
H(1) O(5) 3.621 ? . 3_755
H(1) C(22) 3.588 ? . 3_755
H(1) C(31) 2.961 ? . 3_655
H(1) H(4) 2.883 ? . 3_655
H(1) H(5) 2.674 ? . 3_655
H(1) H(6) 2.831 ? . 3_655
H(1) H(30) 2.688 ? . 3_755
H(2) Br(1) 3.255 ? . 2_645
H(2) O(4) 3.084 ? . 3_755
H(2) O(5) 2.947 ? . 3_755
H(2) C(16) 3.555 ? . 3_755
H(2) C(17) 3.488 ? . 3_755
H(2) C(24) 3.480 ? . 3_755
H(2) H(5) 3.395 ? . 3_655
H(2) H(30) 3.161 ? . 3_755
H(2) H(33) 3.361 ? . 3_755
H(3) Br(1) 3.449 ? . 2_645
H(3) O(7) 3.613 ? . 2_645
H(3) C(31) 3.447 ? . 3_655
H(3) H(5) 2.815 ? . 3_655
H(3) H(6) 3.342 ? . 3_655
H(3) H(31) 3.348 ? . 3_655
H(4) C(22) 3.316 ? . 1_455
H(4) C(30) 3.651 ? . 3_655
H(4) H(1) 2.883 ? . 3_655
H(4) H(11) 3.364 ? . 1_455
H(4) H(29) 3.049 ? . 1_455
H(4) H(30) 2.707 ? . 1_455
H(5) O(7) 2.781 ? . 4_455
H(5) C(30) 3.111 ? . 3_655
H(5) H(1) 2.674 ? . 3_655
H(5) H(2) 3.395 ? . 3_655
H(5) H(3) 2.815 ? . 3_655
H(5) H(6) 3.245 ? . 3_655
H(5) H(30) 3.565 ? . 1_455
H(6) C(30) 3.517 ? . 3_655
H(6) C(31) 3.302 ? . 3_655
H(6) H(1) 2.831 ? . 3_655
H(6) H(3) 3.342 ? . 3_655
H(6) H(5) 3.245 ? . 3_655
H(6) H(6) 2.556 ? . 3_655
H(6) H(33) 3.478 ? . 3_655
H(7) O(2) 3.551 ? . 1_554
H(7) C(28) 3.396 ? . 1_554
H(7) H(13) 2.932 ? . 1_454
H(7) H(19) 3.473 ? . 1_554
H(7) H(21) 2.554 ? . 1_554
H(7) H(22) 3.535 ? . 4_454
H(8) H(13) 3.025 ? . 1_454
H(8) H(24) 3.541 ? . 1_454
H(8) H(29) 3.466 ? . 1_455
H(9) C(26) 3.515 ? . 1_454
H(9) C(28) 3.217 ? . 1_554
H(9) H(13) 2.709 ? . 1_454
H(9) H(15) 3.509 ? . 1_454
H(9) H(17) 2.922 ? . 3_655
H(9) H(19) 3.041 ? . 1_554
H(9) H(20) 3.515 ? . 1_554
H(9) H(21) 2.654 ? . 1_554
H(10) Br(1) 3.291 ? . 2_645
H(10) O(4) 3.619 ? . 3_755
H(10) H(14) 3.490 ? . 3_755
H(10) H(15) 3.070 ? . 3_755
H(10) H(16) 2.947 ? . 3_755
H(10) H(20) 3.088 ? . 3_655
H(10) H(31) 3.654 ? . 3_655
H(10) H(34) 3.189 ? . 3_755
H(11) O(4) 3.221 ? . 3_755
H(11) C(27) 3.213 ? . 3_755
H(11) H(4) 3.364 ? . 1_655
H(11) H(15) 3.678 ? . 3_755
H(11) H(16) 2.376 ? . 3_755
H(11) H(17) 3.384 ? . 3_755
H(11) H(18) 3.538 ? . 3_755
H(11) H(34) 3.308 ? . 3_755
H(12) O(2) 2.969 ? . 1_554
H(12) C(27) 3.506 ? . 1_554
H(12) C(27) 3.604 ? . 3_755
H(12) C(28) 3.487 ? . 1_554
H(12) H(15) 3.447 ? . 3_755
H(12) H(16) 2.945 ? . 3_755
H(12) H(17) 3.481 ? . 1_554
H(12) H(18) 2.892 ? . 1_554
H(12) H(18) 3.508 ? . 3_755
H(12) H(19) 2.672 ? . 1_554
H(12) H(20) 3.239 ? . 3_655
H(13) C(28) 3.528 ? . 1_655
H(13) C(32) 3.057 ? . 1_656
H(13) H(7) 2.932 ? . 1_656
H(13) H(8) 3.025 ? . 1_656
H(13) H(9) 2.709 ? . 1_656
H(13) H(20) 3.304 ? . 1_655
H(13) H(21) 2.889 ? . 1_655
H(13) H(22) 3.127 ? . 4_555
H(14) Br(1) 3.438 ? . 4_555
H(14) C(15) 3.669 ? . 4_555
H(14) H(10) 3.490 ? . 3_755
H(14) H(20) 3.244 ? . 1_655
H(14) H(21) 3.296 ? . 1_655
H(14) H(22) 3.194 ? . 4_555
H(14) H(26) 2.803 ? . 4_555
H(14) H(32) 3.461 ? . 1_655
H(15) C(33) 3.578 ? . 3_755
H(15) H(9) 3.509 ? . 1_656
H(15) H(10) 3.070 ? . 3_755
H(15) H(11) 3.678 ? . 3_755
H(15) H(12) 3.447 ? . 3_755
H(15) H(17) 3.594 ? . 3_756
H(15) H(20) 3.150 ? . 1_655
H(15) H(21) 3.475 ? . 1_655
H(16) O(1) 3.487 ? . 3_655
H(16) C(33) 2.907 ? . 3_755
H(16) H(10) 2.947 ? . 3_755
H(16) H(11) 2.376 ? . 3_755
H(16) H(12) 2.945 ? . 3_755
H(16) H(18) 3.268 ? . 3_756
H(17) O(1) 2.632 ? . 3_655
H(17) H(9) 2.922 ? . 3_655
H(17) H(11) 3.384 ? . 3_755
H(17) H(12) 3.481 ? . 1_556
H(17) H(15) 3.594 ? . 3_756
H(17) H(18) 3.178 ? . 3_756
H(17) H(19) 3.296 ? . 3_656
H(17) H(20) 3.552 ? . 3_656
H(18) C(27) 3.120 ? . 3_756
H(18) H(11) 3.538 ? . 3_755
H(18) H(12) 2.892 ? . 1_556
H(18) H(12) 3.508 ? . 3_755
H(18) H(16) 3.268 ? . 3_756
H(18) H(17) 3.178 ? . 3_756
H(18) H(18) 2.455 ? . 3_756
H(19) O(1) 2.947 ? . 1_556
H(19) O(1) 3.664 ? . 3_655
H(19) N(1) 3.304 ? . 1_556
H(19) C(28) 3.412 ? . 3_656
H(19) C(32) 3.618 ? . 1_556
H(19) C(33) 3.562 ? . 1_556
H(19) H(7) 3.473 ? . 1_556
H(19) H(9) 3.041 ? . 1_556
H(19) H(12) 2.672 ? . 1_556
H(19) H(17) 3.296 ? . 3_656
H(19) H(19) 2.857 ? . 3_656
H(19) H(20) 3.069 ? . 3_656
H(20) O(1) 2.956 ? . 3_655
H(20) C(26) 3.423 ? . 1_455
H(20) C(33) 3.589 ? . 3_655
H(20) H(9) 3.515 ? . 1_556
H(20) H(10) 3.088 ? . 3_655
H(20) H(12) 3.239 ? . 3_655
H(20) H(13) 3.304 ? . 1_455
H(20) H(14) 3.244 ? . 1_455
H(20) H(15) 3.150 ? . 1_455
H(20) H(17) 3.552 ? . 3_656
H(20) H(19) 3.069 ? . 3_656
H(21) O(1) 3.659 ? . 1_556
H(21) C(26) 3.398 ? . 1_455
H(21) C(32) 3.017 ? . 1_556
H(21) H(7) 2.554 ? . 1_556
H(21) H(9) 2.654 ? . 1_556
H(21) H(13) 2.889 ? . 1_455
H(21) H(14) 3.296 ? . 1_455
H(21) H(15) 3.475 ? . 1_455
H(22) C(26) 3.552 ? . 4_455
H(22) C(34) 3.523 ? . 4_455
H(22) H(7) 3.535 ? . 4_556
H(22) H(13) 3.127 ? . 4_455
H(22) H(14) 3.194 ? . 4_455
H(22) H(23) 2.575 ? . 4_455
H(23) C(34) 3.370 ? . 4_555
H(23) H(22) 2.575 ? . 4_555
H(23) H(24) 3.449 ? . 4_555
H(23) H(26) 3.103 ? . 4_555
H(24) Br(2) 3.289 ? . 1_556
H(24) H(8) 3.541 ? . 1_656
H(24) H(23) 3.449 ? . 4_455
H(25) O(3) 3.523 ? . 4_555
H(25) H(26) 2.848 ? . 4_555
H(25) H(32) 3.085 ? . 4_555
H(26) C(15) 3.698 ? . 4_455
H(26) C(26) 3.555 ? . 4_455
H(26) H(14) 2.803 ? . 4_455
H(26) H(23) 3.103 ? . 4_455
H(26) H(25) 2.848 ? . 4_455
H(27) Br(2) 3.643 ? . 4_455
H(27) O(2) 3.239 ? . 1_554
H(28) Br(2) 3.156 ? . 4_455
H(28) O(7) 2.677 ? . 4_455
H(28) C(29) 3.650 ? . 4_455
H(29) O(2) 2.888 ? . 1_554
H(29) H(4) 3.049 ? . 1_655
H(29) H(8) 3.466 ? . 1_655
H(30) C(30) 3.348 ? . 3_755
H(30) C(31) 3.501 ? . 1_655
H(30) H(1) 2.688 ? . 3_755
H(30) H(2) 3.161 ? . 3_755
H(30) H(4) 2.707 ? . 1_655
H(30) H(5) 3.565 ? . 1_655
H(30) H(30) 3.330 ? . 3_755
H(30) H(33) 3.495 ? . 3_755
H(31) Br(1) 3.523 ? . 4_455
H(31) O(1) 2.811 ? . 3_655
H(31) H(3) 3.348 ? . 3_655
H(31) H(10) 3.654 ? . 3_655
H(32) Br(1) 3.205 ? . 4_455
H(32) H(14) 3.461 ? . 1_455
H(32) H(25) 3.085 ? . 4_455
H(33) H(2) 3.361 ? . 3_755
H(33) H(6) 3.478 ? . 3_655
H(33) H(30) 3.495 ? . 3_755
H(34) Br(1) 3.615 ? . 4_555
H(34) C(33) 3.695 ? . 3_755
H(34) H(10) 3.189 ? . 3_755
H(34) H(11) 3.308 ? . 3_755

loop_
_geom_torsion_atom_site_label_1
_geom_torsion_atom_site_label_2
_geom_torsion_atom_site_label_3
_geom_torsion_atom_site_label_4
_geom_torsion
_geom_torsion_publ_flag
_geom_torsion_site_symmetry_1
_geom_torsion_site_symmetry_2
_geom_torsion_site_symmetry_3
_geom_torsion_site_symmetry_4
C(1) O(3) C(19) C(15) 98.4(9) ? . . . .
C(1) O(3) C(19) C(25) -144.1(7) ? . . . .
C(19) O(3) C(1) C(18) -125.4(8) ? . . . .
C(19) O(3) C(1) C(24) 64.1(9) ? . . . .
C(16) O(5) C(17) C(13) -122.4(9) ? . . . .
C(16) O(5) C(17) C(24) 64.2(10) ? . . . .
C(17) O(5) C(16) C(20) 54.6(10) ? . . . .
C(17) O(5) C(16) C(22) 172.6(7) ? . . . .
O(1) N(1) C(14) C(20) -168.2(7) ? . . . .
O(1) N(1) C(14) C(31) 67.6(9) ? . . . .
O(1) N(1) C(14) C(32) -49.4(10) ? . . . .
O(1) N(1) C(21) C(22) 168.5(8) ? . . . .
O(1) N(1) C(21) C(30) -70.8(10) ? . . . .
O(1) N(1) C(21) C(33) 48.9(10) ? . . . .
C(14) N(1) C(21) C(22) -35.3(11) ? . . . .
C(14) N(1) C(21) C(30) 85.4(10) ? . . . .
C(14) N(1) C(21) C(33) -154.8(8) ? . . . .
C(21) N(1) C(14) C(20) 35.5(11) ? . . . .
C(21) N(1) C(14) C(31) -88.6(10) ? . . . .
C(21) N(1) C(14) C(32) 154.4(8) ? . . . .
O(2) N(2) C(11) C(25) 167.2(8) ? . . . .
O(2) N(2) C(11) C(27) -69.6(11) ? . . . .
O(2) N(2) C(11) C(28) 49.5(11) ? . . . .
O(2) N(2) C(23) C(15) -165.7(8) ? . . . .
O(2) N(2) C(23) C(26) 69.1(11) ? . . . .
O(2) N(2) C(23) C(34) -47.7(11) ? . . . .
C(11) N(2) C(23) C(15) 41.9(11) ? . . . .
C(11) N(2) C(23) C(26) -83.3(10) ? . . . .
C(11) N(2) C(23) C(34) 159.9(8) ? . . . .
C(23) N(2) C(11) C(25) -40.3(11) ? . . . .
C(23) N(2) C(11) C(27) 82.9(10) ? . . . .
C(23) N(2) C(11) C(28) -158.0(8) ? . . . .
O(3) C(1) C(18) Br(1) 7.9(11) ? . . . .
O(3) C(1) C(18) C(29) -175.6(7) ? . . . .
O(3) C(1) C(24) O(4) -7.5(12) ? . . . .
O(3) C(1) C(24) C(17) 172.4(7) ? . . . .
C(18) C(1) C(24) O(4) -178.4(8) ? . . . .
C(18) C(1) C(24) C(17) 1.4(12) ? . . . .
C(24) C(1) C(18) Br(1) 178.3(5) ? . . . .
C(24) C(1) C(18) C(29) -5.3(12) ? . . . .
N(2) C(11) C(25) C(19) 46.3(10) ? . . . .
C(27) C(11) C(25) C(19) -75.5(10) ? . . . .
C(28) C(11) C(25) C(19) 163.3(8) ? . . . .
Br(2) C(13) C(17) O(5) 6.8(11) ? . . . .
Br(2) C(13) C(17) C(24) -179.9(5) ? . . . .
Br(2) C(13) C(29) O(7) -4.7(11) ? . . . .
Br(2) C(13) C(29) C(18) 176.3(6) ? . . . .
C(17) C(13) C(29) O(7) 176.5(8) ? . . . .
C(17) C(13) C(29) C(18) -2.5(12) ? . . . .
C(29) C(13) C(17) O(5) -174.4(7) ? . . . .
C(29) C(13) C(17) C(24) -1.1(13) ? . . . .
N(1) C(14) C(20) C(16) -46.9(10) ? . . . .
C(31) C(14) C(20) C(16) 75.0(11) ? . . . .
C(32) C(14) C(20) C(16) -164.3(8) ? . . . .
C(19) C(15) C(23) N(2) -49.5(11) ? . . . .
C(19) C(15) C(23) C(26) 74.4(11) ? . . . .
C(19) C(15) C(23) C(34) -165.2(9) ? . . . .
C(23) C(15) C(19) O(3) 174.2(8) ? . . . .
C(23) C(15) C(19) C(25) 60.0(11) ? . . . .
O(5) C(16) C(20) C(14) 178.3(7) ? . . . .
O(5) C(16) C(22) C(21) 178.1(6) ? . . . .
C(20) C(16) C(22) C(21) -61.4(9) ? . . . .
C(22) C(16) C(20) C(14) 61.4(10) ? . . . .
O(5) C(17) C(24) O(4) -5.0(13) ? . . . .
O(5) C(17) C(24) C(1) 175.2(7) ? . . . .
C(13) C(17) C(24) O(4) -178.4(8) ? . . . .
C(13) C(17) C(24) C(1) 1.8(12) ? . . . .
Br(1) C(18) C(29) O(7) 3.5(11) ? . . . .
Br(1) C(18) C(29) C(13) -177.5(6) ? . . . .
C(1) C(18) C(29) O(7) -173.1(8) ? . . . .
C(1) C(18) C(29) C(13) 5.9(12) ? . . . .
O(3) C(19) C(25) C(11) -174.0(7) ? . . . .
C(15) C(19) C(25) C(11) -57.7(10) ? . . . .
N(1) C(21) C(22) C(16) 46.7(10) ? . . . .
C(30) C(21) C(22) C(16) -74.5(10) ? . . . .
C(33) C(21) C(22) C(16) 164.7(7) ? . . . .
